data_1563425
loop_
_publ_author_name
'Jalilian, Ehsan'
'Lidin, Sven'

_publ_section_title
;
 Dual graphs realized in the compounds di-\m3-4-mercaptopyridine
 catena-di-\m2-iodo-di-\m3-iodo-\m4-iodo penta copper(I) and
 di-\m3-4-mercaptopyridine-di-catena-iodo-di-\m3-iodo tri copper(I)
;
_journal_issue 11
_journal_name_full 'Journal of Solid State Chemistry'
_journal_page_first 2656
_journal_page_last 2661
_journal_paper_doi 10.1016/j.jssc.2010.09.009
_journal_volume 183
_journal_year 2010
_chemical_formula_moiety 'C10 H8 Cu3 I3 N2 S2'
_chemical_formula_sum 'C10 H8 Cu3 I3 N2 S2'
_chemical_formula_weight 791.7
_space_group_IT_number 88
_space_group_name_Hall 'I 4bw -1bw'
_space_group_name_H-M_alt 'I 41/a :1'
_symmetry_cell_setting tetragonal
_symmetry_space_group_name_Hall 'I 4bw -1bw'
_symmetry_space_group_name_H-M 'I 41/a :1'
_cell_angle_alpha 90
_cell_angle_beta 90
_cell_angle_gamma 90
_cell_formula_units_Z 8
_cell_length_a 15.65430(10)
_cell_length_b 15.65430(10)
_cell_length_c 13.5978(2)
_cell_measurement_reflns_used 40279
_cell_measurement_temperature 100
_cell_measurement_theta_max 34.5084
_cell_measurement_theta_min 4.1048
_cell_volume 3332.24(6)
_computing_cell_refinement '<i>CrysAlis RED</i> (Oxford Diffraction, 2008)'
_computing_data_collection '<i>CrysAlis CCD</i> (Oxford Diffraction, 2008)'
_computing_data_reduction '<i>CrysAlis RED</i> (Oxford Diffraction, 2008)'
_computing_molecular_graphics '<i>Diamond</i> (Brandenburg, 1999)'
_computing_publication_material '<i>Jana2000</i> (Petricek, Dusek & Palatinus, 2000)'
_computing_structure_refinement '<i>Jana2000</i> (Petricek, Dusek & Palatinus, 2000)'
_computing_structure_solution '<i>Superflip</i> (Oszlanyi & Suto, 2004)'
_diffrn_ambient_temperature 100
_diffrn_detector_area_resol_mean 16.5467
_diffrn_measured_fraction_theta_full 0.99
_diffrn_measured_fraction_theta_max 0.97
_diffrn_measurement_device_type 'Excalibur3 with Sapphire-3 CCD detector'
_diffrn_measurement_method '\w scans'
_diffrn_radiation_monochromator graphite
_diffrn_radiation_source 'Enhance (Mo) X-ray source'
_diffrn_radiation_type 'Mo K\a'
_diffrn_radiation_wavelength 0.71069
_diffrn_reflns_av_R_equivalents 0.0289
_diffrn_reflns_av_sigmaI/netI 0.0109
_diffrn_reflns_limit_h_max 24
_diffrn_reflns_limit_h_min -24
_diffrn_reflns_limit_k_max 24
_diffrn_reflns_limit_k_min -24
_diffrn_reflns_limit_l_max 21
_diffrn_reflns_limit_l_min -21
_diffrn_reflns_number 59942
_diffrn_reflns_theta_full 34.59
_diffrn_reflns_theta_max 34.59
_diffrn_reflns_theta_min 4.18
_diffrn_standards_interval_count .
_diffrn_standards_interval_time .
_diffrn_standards_number 0
_exptl_absorpt_coefficient_mu 9.592
_exptl_absorpt_correction_T_max 0.336
_exptl_absorpt_correction_T_min 0.149
_exptl_absorpt_correction_type gaussian
_exptl_absorpt_process_details '<i>CrysAlis RED</i> (Oxford Diffraction, 2008)'
_exptl_crystal_colour Red
_exptl_crystal_density_diffrn 3.15501
_exptl_crystal_description Bulky
_exptl_crystal_F_000 2880
_exptl_crystal_size_max 0.3396
_exptl_crystal_size_mid 0.2355
_exptl_crystal_size_min 0.1840
_refine_diff_density_max 1.84
_refine_diff_density_min -1.06
_refine_ls_extinction_coef 6277
_refine_ls_extinction_method 'B-C type 1 Gaussian isotropic (Becker & Coppens, 1974)'
_refine_ls_goodness_of_fit_gt 1.55
_refine_ls_goodness_of_fit_ref 1.55
_refine_ls_hydrogen_treatment constr
_refine_ls_number_parameters 147
_refine_ls_number_reflns 3447
_refine_ls_R_factor_all 0.0362
_refine_ls_R_factor_gt 0.0312
_refine_ls_shift/su_max 0.0195
_refine_ls_shift/su_mean 0.0021
_refine_ls_structure_factor_coef Fsqd
_refine_ls_weighting_details w=1/(\s^2^(I)+0.0025I^2^)
_refine_ls_weighting_scheme sigma
_refine_ls_wR_factor_gt 0.0907
_refine_ls_wR_factor_ref 0.0950
_reflns_number_gt 3142
_reflns_number_total 3447
_reflns_threshold_expression I>3\s(I)
_cod_data_source_file 4mercaptoII.cif
_cod_data_source_block (I)
_cod_original_sg_symbol_H-M 'I 41/a:1'
_cod_database_code 1563425

loop_
_symmetry_equiv_pos_site_id
_symmetry_equiv_pos_as_xyz
1 x,y,z
2 -y,1/2+x,1/4+z
3 -x,-y,z
4 y,1/2-x,1/4+z
5 -x,1/2-y,1/4-z
6 y,-x,-z
7 x,1/2+y,1/4-z
8 -y,x,-z
9 1/2+x,1/2+y,1/2+z
10 1/2-y,x,3/4+z
11 1/2-x,1/2-y,1/2+z
12 1/2+y,-x,3/4+z
13 1/2-x,-y,3/4-z
14 1/2+y,1/2-x,1/2-z
15 1/2+x,y,3/4-z
16 1/2-y,1/2+x,1/2-z

loop_
_atom_site_label
_atom_site_type_symbol
_atom_site_fract_x
_atom_site_fract_y
_atom_site_fract_z
_atom_site_adp_type
_atom_site_U_iso_or_equiv
_atom_site_symmetry_multiplicity
_atom_site_occupancy
_atom_site_calc_flag
_atom_site_refinement_flags
_atom_site_disorder_assembly
_atom_site_disorder_group
I1 I 0.609656(12) 0.193243(12) 0.061491(14) Uani 0.01158(6) 16 1 d . . .
I2 I 0.5 0.5 -0.344507(19) Uani 0.01117(7) 8 1 d . . .
Cu1 Cu 0.52826(9) 0.33525(7) 0.04165(11) Uani 0.0350(4) 16 1 d . . .
Cu2 Cu 0.5195(2) 0.5378(2) 0.16271(17) Uani 0.0254(17) 16 0.5 d . . .
S1 S 0.61107(5) 0.44882(5) 0.08539(6) Uani 0.01082(17) 16 1 d . . .
C3 C 0.68306(18) 0.42684(19) 0.1789(2) Uani 0.0106(6) 16 1 d . . .
C2 C 0.7582(2) 0.4758(2) 0.1874(3) Uani 0.0187(8) 16 1 d . . .
C1 C 0.8143(2) 0.4608(3) 0.2631(3) Uani 0.0258(10) 16 1 d . . .
N1 N 0.79864(19) 0.3991(2) 0.3284(2) Uani 0.0193(7) 16 1 d . . .
C4 C 0.7275(2) 0.3489(2) 0.3230(3) Uani 0.0167(8) 16 1 d . . .
C5 C 0.6688(2) 0.3621(2) 0.2499(2) Uani 0.0136(7) 16 1 d . . .
H1 H 0.867222 0.496255 0.269314 Uiso 0.0309 16 1 d . . .
H2 H 0.770616 0.521677 0.138234 Uiso 0.0224 16 1 d . . .
H4 H 0.718205 0.302543 0.372436 Uiso 0.02 16 1 d . . .
H5 H 0.616086 0.326208 0.246666 Uiso 0.0163 16 1 d . . .

loop_
_atom_site_aniso_label
_atom_site_aniso_type_symbol
_atom_site_aniso_U_11
_atom_site_aniso_U_22
_atom_site_aniso_U_33
_atom_site_aniso_U_12
_atom_site_aniso_U_13
_atom_site_aniso_U_23
I1 I 0.01365(11) 0.01024(10) 0.01085(11) -0.00046(5) 0.00026(6) 0.00038(6)
I2 I 0.01547(13) 0.01097(12) 0.00708(12) 0.00178(8) 0 0
Cu1 Cu 0.0437(7) 0.0175(6) 0.0437(7) 0.0070(5) -0.0288(5) -0.0078(5)
Cu2 Cu 0.015(3) 0.050(4) 0.0111(11) 0.016(2) 0.0022(9) 0.0020(10)
S1 S 0.0093(3) 0.0137(3) 0.0095(3) -0.0005(2) -0.0014(2) 0.0023(2)
C3 C 0.0075(11) 0.0126(12) 0.0118(11) 0.0000(8) -0.0009(9) 0.0001(9)
C2 C 0.0128(13) 0.0295(17) 0.0137(14) -0.0057(11) -0.0009(10) 0.0047(12)
C1 C 0.0119(13) 0.047(2) 0.0189(16) -0.0068(14) -0.0012(12) 0.0057(15)
N1 N 0.0138(12) 0.0331(16) 0.0109(11) 0.0029(11) -0.0037(9) 0.0038(11)
C4 C 0.0186(14) 0.0183(14) 0.0133(13) 0.0035(11) -0.0039(11) 0.0027(11)
C5 C 0.0158(12) 0.0138(12) 0.0112(12) 0.0025(10) -0.0026(10) -0.0005(10)

loop_
_atom_type_symbol
_atom_type_scat_dispersion_real
_atom_type_scat_dispersion_imag
_atom_type_scat_source
I -0.474 1.812 'International Tables Vol C Tables  4.2.6.8 and 6.1.1.1'
Cu 0.320 1.265 'International Tables Vol C Tables  4.2.6.8 and 6.1.1.1'
S 0.125 0.123 'International Tables Vol C Tables  4.2.6.8 and 6.1.1.1'
N 0.006 0.003 'International Tables Vol C Tables  4.2.6.8 and 6.1.1.1'
C 0.003 0.002 'International Tables Vol C Tables  4.2.6.8 and 6.1.1.1'
H 0.000 0.000 'International Tables Vol C Tables  4.2.6.8 and 6.1.1.1'

loop_
_geom_angle_atom_site_label_1
_geom_angle_atom_site_label_2
_geom_angle_atom_site_label_3
_geom_angle_site_symmetry_1
_geom_angle_site_symmetry_2
_geom_angle_site_symmetry_3
_geom_angle
_geom_angle_publ_flag
Cu1 I1 Cu1 . . 5_655 80.84(4) no
Cu1 I1 Cu2 . . 7_545 120.49(8) no
Cu1 I1 Cu1 5_655 . . 80.84(4) no
Cu1 I1 Cu2 5_655 . 7_545 55.03(6) no
I1 Cu1 I1 . . 5_655 99.16(4) no
I1 Cu1 Cu2 . . 3_665 135.37(9) no
I1 Cu1 S1 . . . 111.37(6) no
I1 Cu1 S1 . . 6_565 131.66(6) no
I1 Cu1 I1 5_655 . . 99.16(4) no
I1 Cu1 Cu2 5_655 . 3_665 59.84(8) no
I1 Cu1 S1 5_655 . . 110.76(5) no
I1 Cu1 S1 5_655 . 6_565 99.64(5) no
Cu2 Cu1 S1 3_665 . . 54.64(8) no
Cu2 Cu1 S1 3_665 . 6_565 92.27(8) no
S1 Cu1 S1 . . 6_565 102.69(5) no
S1 Cu1 S1 6_565 . . 102.69(5) no
I1 Cu2 I2 7_555 . 6_565 97.94(9) no
I1 Cu2 Cu1 7_555 . 3_665 65.12(9) no
I1 Cu2 Cu2 7_555 . 3_665 172.36(19) no
I1 Cu2 S1 7_555 . . 105.72(13) no
I1 Cu2 S1 7_555 . 3_665 114.78(14) no
I2 Cu2 Cu1 6_565 . 3_665 136.83(14) no
I2 Cu2 Cu2 6_565 . 3_665 74.93(15) no
I2 Cu2 S1 6_565 . . 112.51(14) no
I2 Cu2 S1 6_565 . 3_665 110.81(13) no
Cu1 Cu2 Cu2 3_665 . 3_665 122.0(2) no
Cu1 Cu2 S1 3_665 . . 110.34(10) no
Cu1 Cu2 S1 3_665 . 3_665 53.65(7) no
Cu2 Cu2 S1 3_665 . . 75.1(2) no
Cu2 Cu2 S1 3_665 . 3_665 71.0(2) no
S1 Cu2 S1 . . 3_665 113.96(12) no
S1 Cu2 S1 3_665 . . 113.96(12) no
Cu1 S1 Cu1 . . 8_655 115.83(6) no
Cu1 S1 Cu2 . . . 103.98(10) no
Cu1 S1 Cu2 . . 3_665 71.71(10) no
Cu1 S1 C3 . . . 113.98(11) no
Cu1 S1 Cu1 8_655 . . 115.83(6) no
Cu1 S1 Cu2 8_655 . . 104.44(9) no
Cu1 S1 Cu2 8_655 . 3_665 128.29(9) no
Cu1 S1 C3 8_655 . . 115.01(11) no
Cu2 S1 C3 . . . 101.15(12) no
Cu2 S1 C3 3_665 . . 105.04(12) no
S1 C3 C2 . . . 119.6(2) no
S1 C3 C5 . . . 122.6(2) no
C3 C2 C1 . . . 120.2(3) no
C3 C2 H2 . . . 119.9 no
C1 C2 H2 . . . 119.9 no
C2 C1 N1 . . . 120.3(4) no
C2 C1 H1 . . . 119.9 no
N1 C1 H1 . . . 119.9 no
C1 N1 C4 . . . 122.1(3) no
N1 C4 C5 . . . 120.0(3) no
N1 C4 H4 . . . 120.0 no
C5 C4 H4 . . . 120.0 no
C3 C5 C4 . . . 119.8(3) no
C3 C5 H5 . . . 120.1 no
C4 C5 H5 . . . 120.1 no

loop_
_geom_bond_atom_site_label_1
_geom_bond_atom_site_label_2
_geom_bond_site_symmetry_1
_geom_bond_site_symmetry_2
_geom_bond_distance
_geom_bond_publ_flag
I1 Cu1 . . 2.5764(12) no
I1 Cu1 . 5_655 2.9746(14) no
I1 Cu2 . 7_545 2.835(4) no
I2 Cu2 . 6_565 2.560(2) no
I2 Cu2 . 8_655 2.560(2) no
Cu1 Cu2 . 3_665 2.687(4) no
Cu1 S1 . . 2.2793(14) no
Cu1 S1 . 6_565 2.2884(16) no
Cu2 Cu2 . 3_665 1.331(5) no
Cu2 S1 . . 2.258(3) no
Cu2 S1 . 3_665 2.308(3) no
S1 C3 . . 1.734(3) no
C3 C2 . . 1.408(5) no
C3 C5 . . 1.417(4) no
C2 C1 . . 1.374(5) no
C2 H2 . . 1.000 no
C1 N1 . . 1.335(6) no
C1 H1 . . 1.000 no
N1 C4 . . 1.365(5) no
C4 C5 . . 1.368(5) no
C4 H4 . . 1.000 no
C5 H5 . . 1.000 no

_cod_database_fobs_code 1563425
